data_2216634
loop_
_publ_author_name
'Harrison, William T. A.'
'H. J. Ravindra'
'M. R. Suresh Kumar'
'S. M. Dharmaprakash'

_publ_section_title (2<i>E</i>)-1-{4-[(1<i>E</i>)-Benzylideneamino]phenyl}-3-phenylprop-2-en-1-one
_journal_coeditor_code LH2557
_journal_issue 12
_journal_name_full 'Acta Crystallographica Section E'
_journal_page_first o4675
_journal_page_last o4675
_journal_paper_doi 10.1107/S160053680705684X
_journal_volume 63
_journal_year 2007
_chemical_formula_iupac 'C22 H17 N O'
_chemical_formula_moiety 'C22 H17 N O'
_chemical_formula_sum 'C22 H17 N O'
_chemical_formula_weight 311.37
_chemical_name_systematic
;
(2E)-1-{4-[(1E)-Benzylideneamino]phenyl}-3-phenylprop-2-en-1-one
;
_space_group_IT_number 14
_symmetry_cell_setting monoclinic
_symmetry_space_group_name_Hall '-P 2ybc'
_symmetry_space_group_name_H-M 'P 1 21/c 1'
_atom_sites_solution_hydrogens geom
_atom_sites_solution_primary direct
_atom_sites_solution_secondary difmap
_audit_creation_method SHELXL-97
_cell_angle_alpha 90.00
_cell_angle_beta 93.5010(10)
_cell_angle_gamma 90.00
_cell_formula_units_Z 4
_cell_length_a 16.8172(15)
_cell_length_b 5.9146(4)
_cell_length_c 16.6777(15)
_cell_measurement_reflns_used 6120
_cell_measurement_temperature 291(2)
_cell_measurement_theta_max 26.00
_cell_measurement_theta_min 4.35
_cell_volume 1655.8(2)
_computing_cell_refinement 'SAINT (Bruker, 1999)'
_computing_data_collection 'SMART (Bruker, 1999)'
_computing_data_reduction 'SAINT (Bruker, 1999)'
_computing_molecular_graphics 'ORTEP-3 (Farrugia, 1997) and Mercury (Macrae <i>et al.</i>,  2006)'
_computing_publication_material SHELXL97
_computing_structure_refinement 'SHELXL97 (Sheldrick, 1997)'
_computing_structure_solution 'SHELXS97 (Sheldrick, 1997)'
_diffrn_ambient_temperature 291(2)
_diffrn_measured_fraction_theta_full 0.994
_diffrn_measured_fraction_theta_max 0.994
_diffrn_measurement_device_type 'Bruker SMART1000 CCD'
_diffrn_measurement_method \w
_diffrn_radiation_monochromator graphite
_diffrn_radiation_source 'fine-focus sealed tube'
_diffrn_radiation_type MoK\a
_diffrn_radiation_wavelength 0.71073
_diffrn_reflns_av_R_equivalents 0.0369
_diffrn_reflns_av_sigmaI/netI 0.0308
_diffrn_reflns_limit_h_max 18
_diffrn_reflns_limit_h_min -20
_diffrn_reflns_limit_k_max 4
_diffrn_reflns_limit_k_min -7
_diffrn_reflns_limit_l_max 20
_diffrn_reflns_limit_l_min -20
_diffrn_reflns_number 8346
_diffrn_reflns_theta_full 26.00
_diffrn_reflns_theta_max 26.00
_diffrn_reflns_theta_min 4.35
_exptl_absorpt_coefficient_mu 0.076
_exptl_absorpt_correction_type none
_exptl_crystal_colour yellow
_exptl_crystal_density_diffrn 1.249
_exptl_crystal_density_method 'not measured'
_exptl_crystal_description chunk
_exptl_crystal_F_000 656
_exptl_crystal_size_max 0.49
_exptl_crystal_size_mid 0.43
_exptl_crystal_size_min 0.31
_refine_diff_density_max 0.122
_refine_diff_density_min -0.123
_refine_ls_extinction_coef 0.0044(9)
_refine_ls_extinction_expression Fc^*^=kFc[1+0.001xFc^2^\l^3^/sin(2\q)]^-1/4^
_refine_ls_extinction_method SHELXL
_refine_ls_goodness_of_fit_ref 1.018
_refine_ls_hydrogen_treatment constr
_refine_ls_matrix_type full
_refine_ls_number_parameters 218
_refine_ls_number_reflns 3232
_refine_ls_number_restraints 0
_refine_ls_restrained_S_all 1.018
_refine_ls_R_factor_all 0.0590
_refine_ls_R_factor_gt 0.0385
_refine_ls_shift/su_max 0.000
_refine_ls_shift/su_mean 0.000
_refine_ls_structure_factor_coef Fsqd
_refine_ls_weighting_details 'calc w=1/[\s^2^(Fo^2^)+(0.0485P)^2^+0.1191P] where P=(Fo^2^+2Fc^2^)/3'
_refine_ls_weighting_scheme calc
_refine_ls_wR_factor_gt 0.0911
_refine_ls_wR_factor_ref 0.0997
_reflns_number_gt 2371
_reflns_number_total 3232
_reflns_threshold_expression I>2\s(I)
_cod_data_source_file lh2557.cif
_cod_data_source_block I
_cod_original_sg_symbol_H-M 'P 21/c'
_cod_database_code 2216634
_cod_database_fobs_code 2216634

loop_
_symmetry_equiv_pos_as_xyz
'x, y, z'
'-x, y+1/2, -z+1/2'
'-x, -y, -z'
'x, -y-1/2, z-1/2'

loop_
_atom_site_type_symbol
_atom_site_label
_atom_site_fract_x
_atom_site_fract_y
_atom_site_fract_z
_atom_site_U_iso_or_equiv
_atom_site_adp_type
_atom_site_calc_flag
_atom_site_refinement_flags
_atom_site_occupancy
C C1 0.22678(8) 0.2767(2) 0.58028(8) 0.0475(3) Uani d . 1
H H1 0.2367 0.4183 0.6030 0.057 Uiso calc R 1
C C2 0.16855(8) 0.1416(3) 0.60961(9) 0.0571(4) Uani d . 1
H H2 0.1404 0.1906 0.6527 0.068 Uiso calc R 1
C C3 0.15194(9) -0.0658(3) 0.57527(10) 0.0635(4) Uani d . 1
H H3 0.1123 -0.1565 0.5948 0.076 Uiso calc R 1
C C4 0.19421(9) -0.1390(2) 0.51180(10) 0.0586(4) Uani d . 1
H H4 0.1825 -0.2786 0.4882 0.070 Uiso calc R 1
C C5 0.25364(8) -0.0068(2) 0.48311(8) 0.0494(3) Uani d . 1
H H5 0.2823 -0.0587 0.4408 0.059 Uiso calc R 1
C C6 0.27113(7) 0.2047(2) 0.51708(7) 0.0424(3) Uani d . 1
C C7 0.33125(8) 0.3563(2) 0.48715(8) 0.0464(3) Uani d . 1
H H7 0.3290 0.5054 0.5046 0.056 Uiso calc R 1
C C8 0.38872(8) 0.3101(2) 0.43830(8) 0.0466(3) Uani d . 1
H H8 0.3969 0.1616 0.4224 0.056 Uiso calc R 1
C C9 0.43976(8) 0.4922(2) 0.40893(8) 0.0462(3) Uani d . 1
C C10 0.51183(7) 0.4348(2) 0.36626(7) 0.0411(3) Uani d . 1
C C11 0.55233(8) 0.2297(2) 0.37675(8) 0.0450(3) Uani d . 1
H H11 0.5319 0.1180 0.4089 0.054 Uiso calc R 1
C C12 0.62236(8) 0.1911(2) 0.33977(8) 0.0459(3) Uani d . 1
H H12 0.6493 0.0549 0.3481 0.055 Uiso calc R 1
C C13 0.65306(7) 0.3551(2) 0.28991(8) 0.0426(3) Uani d . 1
C C14 0.61208(8) 0.5581(2) 0.27870(8) 0.0471(3) Uani d . 1
H H14 0.6318 0.6685 0.2455 0.057 Uiso calc R 1
C C15 0.54268(8) 0.5977(2) 0.31622(8) 0.0443(3) Uani d . 1
H H15 0.5161 0.7345 0.3081 0.053 Uiso calc R 1
C C16 0.74793(8) 0.1473(2) 0.22590(8) 0.0475(3) Uani d . 1
H H16 0.7121 0.0275 0.2251 0.057 Uiso calc R 1
C C17 0.82613(8) 0.1113(2) 0.19330(8) 0.0458(3) Uani d . 1
C C18 0.84178(9) -0.0890(2) 0.15418(9) 0.0555(4) Uani d . 1
H H18 0.8034 -0.2024 0.1509 0.067 Uiso calc R 1
C C19 0.91353(10) -0.1226(3) 0.12000(10) 0.0685(5) Uani d . 1
H H19 0.9230 -0.2566 0.0930 0.082 Uiso calc R 1
C C20 0.97104(10) 0.0432(3) 0.12605(11) 0.0746(5) Uani d . 1
H H20 1.0193 0.0222 0.1026 0.090 Uiso calc R 1
C C21 0.95689(10) 0.2413(3) 0.16705(12) 0.0755(5) Uani d . 1
H H21 0.9962 0.3517 0.1722 0.091 Uiso calc R 1
C C22 0.88512(9) 0.2756(3) 0.20010(10) 0.0602(4) Uani d . 1
H H22 0.8759 0.4096 0.2272 0.072 Uiso calc R 1
N N1 0.72731(6) 0.33426(19) 0.25502(7) 0.0490(3) Uani d . 1
O O1 0.42194(6) 0.69165(17) 0.41848(7) 0.0684(3) Uani d . 1

loop_
_atom_site_aniso_label
_atom_site_aniso_U_11
_atom_site_aniso_U_22
_atom_site_aniso_U_33
_atom_site_aniso_U_12
_atom_site_aniso_U_13
_atom_site_aniso_U_23
C1 0.0461(7) 0.0471(8) 0.0494(8) 0.0043(6) 0.0043(6) -0.0034(6)
C2 0.0505(8) 0.0672(10) 0.0551(9) 0.0042(7) 0.0156(7) 0.0037(7)
C3 0.0541(9) 0.0618(10) 0.0758(11) -0.0096(8) 0.0123(8) 0.0118(9)
C4 0.0620(9) 0.0446(8) 0.0690(10) -0.0073(7) 0.0034(8) 0.0008(7)
C5 0.0527(8) 0.0459(8) 0.0500(8) 0.0028(7) 0.0076(6) -0.0016(6)
C6 0.0392(7) 0.0424(7) 0.0454(7) 0.0028(6) 0.0017(6) 0.0031(6)
C7 0.0466(7) 0.0427(7) 0.0502(8) 0.0010(6) 0.0046(6) -0.0017(6)
C8 0.0466(7) 0.0427(7) 0.0513(8) 0.0013(6) 0.0089(6) -0.0018(6)
C9 0.0465(7) 0.0449(8) 0.0474(8) 0.0008(6) 0.0050(6) -0.0024(6)
C10 0.0414(7) 0.0408(7) 0.0410(7) -0.0032(6) 0.0023(5) -0.0020(6)
C11 0.0487(8) 0.0405(7) 0.0462(7) -0.0020(6) 0.0065(6) 0.0047(6)
C12 0.0462(7) 0.0406(7) 0.0509(8) 0.0031(6) 0.0030(6) 0.0039(6)
C13 0.0370(7) 0.0443(7) 0.0465(7) -0.0050(6) 0.0023(5) -0.0031(6)
C14 0.0487(8) 0.0410(7) 0.0521(8) -0.0051(6) 0.0072(6) 0.0055(6)
C15 0.0455(7) 0.0374(7) 0.0501(7) 0.0006(6) 0.0030(6) 0.0017(6)
C16 0.0442(7) 0.0487(8) 0.0497(8) -0.0066(6) 0.0035(6) 0.0001(6)
C17 0.0447(7) 0.0463(8) 0.0464(7) 0.0011(6) 0.0040(6) 0.0027(6)
C18 0.0571(9) 0.0499(8) 0.0594(9) 0.0000(7) 0.0031(7) -0.0041(7)
C19 0.0715(11) 0.0599(10) 0.0750(11) 0.0164(9) 0.0113(9) -0.0103(8)
C20 0.0528(9) 0.0749(12) 0.0985(13) 0.0134(9) 0.0239(9) 0.0007(10)
C21 0.0494(9) 0.0637(10) 0.1154(15) -0.0027(8) 0.0208(9) -0.0049(10)
C22 0.0500(8) 0.0501(8) 0.0815(11) -0.0006(7) 0.0126(7) -0.0076(8)
N1 0.0421(6) 0.0480(7) 0.0576(7) -0.0015(5) 0.0081(5) -0.0009(6)
O1 0.0734(7) 0.0434(6) 0.0920(8) 0.0057(5) 0.0340(6) -0.0004(5)

loop_
_atom_type_symbol
_atom_type_description
_atom_type_scat_dispersion_real
_atom_type_scat_dispersion_imag
_atom_type_scat_source
C C 0.0033 0.0016 'International Tables Vol C Tables 4.2.6.8 and 6.1.1.4'
H H 0.0000 0.0000 'International Tables Vol C Tables 4.2.6.8 and 6.1.1.4'
N N 0.0061 0.0033 'International Tables Vol C Tables 4.2.6.8 and 6.1.1.4'
O O 0.0106 0.0060 'International Tables Vol C Tables 4.2.6.8 and 6.1.1.4'

loop_
_geom_angle_atom_site_label_1
_geom_angle_atom_site_label_2
_geom_angle_atom_site_label_3
_geom_angle
C2 C1 C6 121.10(13)
C2 C1 H1 119.4
C6 C1 H1 119.4
C3 C2 C1 120.03(14)
C3 C2 H2 120.0
C1 C2 H2 120.0
C2 C3 C4 119.88(14)
C2 C3 H3 120.1
C4 C3 H3 120.1
C5 C4 C3 120.45(14)
C5 C4 H4 119.8
C3 C4 H4 119.8
C4 C5 C6 120.44(13)
C4 C5 H5 119.8
C6 C5 H5 119.8
C1 C6 C5 118.07(12)
C1 C6 C7 118.95(12)
C5 C6 C7 122.93(12)
C8 C7 C6 128.81(13)
C8 C7 H7 115.6
C6 C7 H7 115.6
C7 C8 C9 120.74(12)
C7 C8 H8 119.6
C9 C8 H8 119.6
O1 C9 C8 120.31(12)
O1 C9 C10 119.66(12)
C8 C9 C10 120.02(11)
C15 C10 C11 118.57(12)
C15 C10 C9 118.29(12)
C11 C10 C9 123.07(12)
C12 C11 C10 120.66(12)
C12 C11 H11 119.7
C10 C11 H11 119.7
C11 C12 C13 120.48(12)
C11 C12 H12 119.8
C13 C12 H12 119.8
C14 C13 C12 118.76(12)
C14 C13 N1 117.53(12)
C12 C13 N1 123.50(12)
C15 C14 C13 120.79(12)
C15 C14 H14 119.6
C13 C14 H14 119.6
C14 C15 C10 120.71(12)
C14 C15 H15 119.6
C10 C15 H15 119.6
N1 C16 C17 122.78(12)
N1 C16 H16 118.6
C17 C16 H16 118.6
C18 C17 C22 118.79(13)
C18 C17 C16 119.88(13)
C22 C17 C16 121.33(13)
C19 C18 C17 120.89(14)
C19 C18 H18 119.6
C17 C18 H18 119.6
C20 C19 C18 119.70(15)
C20 C19 H19 120.1
C18 C19 H19 120.1
C19 C20 C21 119.85(15)
C19 C20 H20 120.1
C21 C20 H20 120.1
C22 C21 C20 120.35(16)
C22 C21 H21 119.8
C20 C21 H21 119.8
C21 C22 C17 120.38(15)
C21 C22 H22 119.8
C17 C22 H22 119.8
C16 N1 C13 120.24(12)

loop_
_geom_bond_atom_site_label_1
_geom_bond_atom_site_label_2
_geom_bond_distance
C1 C2 1.3764(19)
C1 C6 1.3945(18)
C1 H1 0.9300
C2 C3 1.375(2)
C2 H2 0.9300
C3 C4 1.380(2)
C3 H3 0.9300
C4 C5 1.3774(19)
C4 H4 0.9300
C5 C6 1.3974(19)
C5 H5 0.9300
C6 C7 1.4618(18)
C7 C8 1.3299(18)
C7 H7 0.9300
C8 C9 1.4794(18)
C8 H8 0.9300
C9 O1 1.2296(16)
C9 C10 1.4820(18)
C10 C15 1.3952(17)
C10 C11 1.3972(17)
C11 C12 1.3813(18)
C11 H11 0.9300
C12 C13 1.3969(18)
C12 H12 0.9300
C13 C14 1.3917(18)
C13 N1 1.4148(16)
C14 C15 1.3776(18)
C14 H14 0.9300
C15 H15 0.9300
C16 N1 1.2648(17)
C16 C17 1.4688(18)
C16 H16 0.9300
C17 C18 1.3859(19)
C17 C22 1.3881(19)
C18 C19 1.380(2)
C18 H18 0.9300
C19 C20 1.377(2)
C19 H19 0.9300
C20 C21 1.385(2)
C20 H20 0.9300
C21 C22 1.372(2)
C21 H21 0.9300
C22 H22 0.9300

loop_
_geom_hbond_atom_site_label_D
_geom_hbond_atom_site_label_H
_geom_hbond_atom_site_label_A
_geom_hbond_site_symmetry_A
_geom_hbond_distance_DH
_geom_hbond_distance_HA
_geom_hbond_distance_DA
_geom_hbond_angle_DHA
C4 H4 Cg3 2_645 0.93 2.89 3.603(3) 135
C12 H12 Cg1 3_656 0.93 2.94 3.626(2) 132
C15 H15 Cg2 2_655 0.93 2.89 3.559(2) 130

loop_
_geom_torsion_atom_site_label_1
_geom_torsion_atom_site_label_2
_geom_torsion_atom_site_label_3
_geom_torsion_atom_site_label_4
_geom_torsion
C6 C1 C2 C3 -1.6(2)
C1 C2 C3 C4 0.5(2)
C2 C3 C4 C5 0.7(2)
C3 C4 C5 C6 -1.0(2)
C2 C1 C6 C5 1.35(19)
C2 C1 C6 C7 178.86(12)
C4 C5 C6 C1 -0.06(19)
C4 C5 C6 C7 -177.47(12)
C1 C6 C7 C8 167.12(13)
C5 C6 C7 C8 -15.5(2)
C6 C7 C8 C9 174.54(12)
C7 C8 C9 O1 -11.7(2)
C7 C8 C9 C10 169.53(12)
O1 C9 C10 C15 -20.47(18)
C8 C9 C10 C15 158.27(12)
O1 C9 C10 C11 156.43(13)
C8 C9 C10 C11 -24.84(18)
C15 C10 C11 C12 1.43(18)
C9 C10 C11 C12 -175.46(11)
C10 C11 C12 C13 -1.27(19)
C11 C12 C13 C14 0.41(18)
C11 C12 C13 N1 175.06(12)
C12 C13 C14 C15 0.27(19)
N1 C13 C14 C15 -174.70(11)
C13 C14 C15 C10 -0.09(19)
C11 C10 C15 C14 -0.75(18)
C9 C10 C15 C14 176.29(11)
N1 C16 C17 C18 -172.78(13)
N1 C16 C17 C22 6.6(2)
C22 C17 C18 C19 -2.3(2)
C16 C17 C18 C19 177.14(13)
C17 C18 C19 C20 1.2(2)
C18 C19 C20 C21 0.7(3)
C19 C20 C21 C22 -1.5(3)
C20 C21 C22 C17 0.5(3)
C18 C17 C22 C21 1.4(2)
C16 C17 C22 C21 -177.99(14)
C17 C16 N1 C13 -176.22(11)
C14 C13 N1 C16 -143.44(13)
C12 C13 N1 C16 41.85(18)

loop_
_cod_related_entry_id
_cod_related_entry_database
_cod_related_entry_code
1 ChemSpider 30655387
